data_4025257
loop_
_publ_author_name
'Hai Ma'
'Kun Liu'
'Fa-Guang Zhang'
'Chuan-Le Zhu'
'Jing Nie'
'Jun-An Ma'

_publ_section_title
;
 Chiral Bifunctional Thiourea-Catalyzed Enantioselective Michael Addition
 of Ketones to Nitrodienes
;
_journal_name_full 'Journal of Organic Chemistry'
_journal_page_first 1402
_journal_page_last 1409
_journal_paper_doi 10.1021/jo901991v
_journal_volume 75
_journal_year 2010
_chemical_formula_sum 'C18 H16 Br N O3'
_chemical_formula_weight 374.23
_chemical_name_systematic
; 
 ? 
;
_space_group_IT_number 19
_symmetry_cell_setting orthorhombic
_symmetry_space_group_name_Hall 'P 2ac 2ab'
_symmetry_space_group_name_H-M 'P 21 21 21'
_atom_sites_solution_hydrogens geom
_atom_sites_solution_primary direct
_atom_sites_solution_secondary difmap
_audit_creation_method SHELXL-97
_cell_angle_alpha 90.00
_cell_angle_beta 90.00
_cell_angle_gamma 90.00
_cell_formula_units_Z 4
_cell_length_a 5.5520(11)
_cell_length_b 11.523(2)
_cell_length_c 25.423(5)
_cell_measurement_reflns_used 4745
_cell_measurement_temperature 113(2)
_cell_measurement_theta_max 27.864
_cell_measurement_theta_min 1.940
_cell_volume 1626.5(5)
_computing_cell_refinement crystalclear
_computing_data_collection 'crystalclear(Rigaku/MSC Inc., 2005)'
_computing_data_reduction crystalclear
_computing_molecular_graphics 'Bruker SHELXTL'
_computing_publication_material 'Bruker SHELXTL'
_computing_structure_refinement 'SHELXL-97 (Sheldrick, 1997)'
_computing_structure_solution 'SHELXS-97 (Sheldrick, 1990)'
_diffrn_ambient_temperature 113(2)
_diffrn_detector_area_resol_mean 7.31
_diffrn_measured_fraction_theta_full 1.000
_diffrn_measured_fraction_theta_max 1.000
_diffrn_measurement_device_type 'rigaku saturn CCD area detector'
_diffrn_measurement_method '\w and \f scans'
_diffrn_radiation_monochromator confocal
_diffrn_radiation_source 'rotating anode'
_diffrn_radiation_type MoK\a
_diffrn_radiation_wavelength 0.71073
_diffrn_reflns_av_R_equivalents 0.0430
_diffrn_reflns_av_sigmaI/netI 0.0609
_diffrn_reflns_limit_h_max 6
_diffrn_reflns_limit_h_min -6
_diffrn_reflns_limit_k_max 12
_diffrn_reflns_limit_k_min -13
_diffrn_reflns_limit_l_max 30
_diffrn_reflns_limit_l_min -25
_diffrn_reflns_number 11125
_diffrn_reflns_theta_full 25.01
_diffrn_reflns_theta_max 25.01
_diffrn_reflns_theta_min 1.60
_diffrn_standards_decay_% 0
_diffrn_standards_interval_count 0
_diffrn_standards_interval_time 0
_diffrn_standards_number 0
_exptl_absorpt_coefficient_mu 2.542
_exptl_absorpt_correction_T_max 0.7502
_exptl_absorpt_correction_T_min 0.6304
_exptl_absorpt_correction_type multi-scan
_exptl_absorpt_process_details crystalclear
_exptl_crystal_density_diffrn 1.528
_exptl_crystal_density_method 'not measured'
_exptl_crystal_F_000 760
_exptl_crystal_size_max 0.20
_exptl_crystal_size_mid 0.18
_exptl_crystal_size_min 0.12
_refine_diff_density_max 0.485
_refine_diff_density_min -0.364
_refine_diff_density_rms 0.066
_refine_ls_abs_structure_details 'Flack H D (1983), Acta Cryst. A39, 876-881'
_refine_ls_abs_structure_Flack 0.005(8)
_refine_ls_extinction_coef 0.0069(5)
_refine_ls_extinction_expression Fc^*^=kFc[1+0.001xFc^2^\l^3^/sin(2\q)]^-1/4^
_refine_ls_extinction_method SHELXL
_refine_ls_goodness_of_fit_ref 0.971
_refine_ls_hydrogen_treatment constr
_refine_ls_matrix_type full
_refine_ls_number_parameters 209
_refine_ls_number_reflns 2869
_refine_ls_number_restraints 0
_refine_ls_restrained_S_all 0.971
_refine_ls_R_factor_all 0.0386
_refine_ls_R_factor_gt 0.0305
_refine_ls_shift/su_max 0.004
_refine_ls_shift/su_mean 0.000
_refine_ls_structure_factor_coef Fsqd
_refine_ls_weighting_details 'calc w=1/[\s^2^(Fo^2^)+(0.0193P)^2^+0.0000P] where P=(Fo^2^+2Fc^2^)/3'
_refine_ls_weighting_scheme calc
_refine_ls_wR_factor_gt 0.0514
_refine_ls_wR_factor_ref 0.0537
_reflns_number_gt 2418
_reflns_number_total 2869
_reflns_threshold_expression >2sigma(I)
_cod_data_source_file jo901991v_si_003.cif
_cod_data_source_block r90427d
_cod_depositor_comments
;
The following automatic conversions were performed:

'_symmetry_cell_setting' value 'Orthorhombic' changed to
'orthorhombic' according to the built-in table from CIF Core
dictionary named 'cif_core.dic' version 2.4.1 from
2010-06-29.

'_exptl_absorpt_correction_type' value 'MULTI-SCAN'
changed to 'multi-scan' according to the built-in table from CIF Core
dictionary named 'cif_core.dic' version 2.4.1 from
2010-06-29.

'_refine_ls_hydrogen_treatment' value 'CONSTR' changed
to 'constr' according to the built-in table from CIF Core dictionary
named 'cif_core.dic' version 2.4.1 from 2010-06-29.

Automatic conversion script
Id: cif_fix_values 1646 2011-03-28 12:23:43Z adriana 
;
_cod_original_cell_volume 1626.4(6)
_cod_database_code 4025257

loop_
_symmetry_equiv_pos_as_xyz
'x, y, z'
'-x+1/2, -y, z+1/2'
'-x, y+1/2, -z+1/2'
'x+1/2, -y+1/2, -z'

loop_
_atom_site_label
_atom_site_type_symbol
_atom_site_fract_x
_atom_site_fract_y
_atom_site_fract_z
_atom_site_U_iso_or_equiv
_atom_site_adp_type
_atom_site_occupancy
_atom_site_symmetry_multiplicity
_atom_site_calc_flag
_atom_site_refinement_flags
_atom_site_disorder_assembly
_atom_site_disorder_group
Br1 Br 0.04935(7) 0.33741(3) 1.104218(13) 0.03319(12) Uani 1 1 d . . .
O1 O 0.5380(4) 0.51892(16) 0.87287(8) 0.0273(5) Uani 1 1 d . . .
O2 O 0.6054(4) 0.6504(2) 0.72955(9) 0.0396(6) Uani 1 1 d . . .
O3 O 0.3236(5) 0.77551(18) 0.71649(9) 0.0419(7) Uani 1 1 d . . .
N1 N 0.4076(6) 0.6911(2) 0.73942(10) 0.0295(7) Uani 1 1 d . . .
C1 C 0.0371(6) 0.3889(2) 0.94316(11) 0.0234(8) Uani 1 1 d . . .
H1 H -0.0647 0.3701 0.9154 0.028 Uiso 1 1 calc R . .
C2 C -0.0266(6) 0.3590(2) 0.99399(11) 0.0234(7) Uani 1 1 d . . .
H2 H -0.1709 0.3206 1.0005 0.028 Uiso 1 1 calc R . .
C3 C 0.1265(6) 0.3867(2) 1.03494(11) 0.0250(9) Uani 1 1 d . . .
C4 C 0.3385(6) 0.4468(2) 1.02724(12) 0.0274(8) Uani 1 1 d . . .
H4 H 0.4375 0.4667 1.0553 0.033 Uiso 1 1 calc R . .
C5 C 0.3989(6) 0.4766(2) 0.97568(11) 0.0241(8) Uani 1 1 d . . .
H5 H 0.5405 0.5175 0.9695 0.029 Uiso 1 1 calc R . .
C6 C 0.2534(6) 0.4470(2) 0.93324(12) 0.0195(8) Uani 1 1 d . . .
C7 C 0.3368(6) 0.4791(2) 0.87946(12) 0.0213(8) Uani 1 1 d . . .
C8 C 0.1676(6) 0.4588(2) 0.83365(11) 0.0231(8) Uani 1 1 d . . .
H8A H 0.0145 0.4960 0.8410 0.028 Uiso 1 1 calc R . .
H8B H 0.1385 0.3761 0.8301 0.028 Uiso 1 1 calc R . .
C9 C 0.2673(6) 0.5060(2) 0.78122(11) 0.0209(8) Uani 1 1 d . . .
H9 H 0.4341 0.4798 0.7769 0.025 Uiso 1 1 calc R . .
C10 C 0.2620(6) 0.6395(2) 0.78272(11) 0.0257(8) Uani 1 1 d . . .
H10A H 0.0967 0.6659 0.7797 0.031 Uiso 1 1 calc R . .
H10B H 0.3244 0.6660 0.8163 0.031 Uiso 1 1 calc R . .
C11 C 0.1197(6) 0.4636(2) 0.73552(11) 0.0217(8) Uani 1 1 d . . .
H11 H -0.0433 0.4823 0.7351 0.026 Uiso 1 1 calc R . .
C12 C 0.2043(6) 0.4017(2) 0.69587(11) 0.0178(7) Uani 1 1 d . . .
H12 H 0.3677 0.3838 0.6966 0.021 Uiso 1 1 calc R . .
C13 C 0.0649(6) 0.3582(2) 0.65049(10) 0.0184(7) Uani 1 1 d . . .
C14 C -0.1534(6) 0.4074(2) 0.63555(11) 0.0212(8) Uani 1 1 d . . .
H14 H -0.2134 0.4703 0.6543 0.025 Uiso 1 1 calc R . .
C15 C -0.2837(6) 0.3645(2) 0.59314(11) 0.0251(8) Uani 1 1 d . . .
H15 H -0.4289 0.3988 0.5836 0.030 Uiso 1 1 calc R . .
C16 C -0.1956(6) 0.2699(3) 0.56499(12) 0.0284(9) Uani 1 1 d . . .
H16 H -0.2818 0.2405 0.5366 0.034 Uiso 1 1 calc R . .
C17 C 0.0212(6) 0.2199(2) 0.57954(11) 0.0252(8) Uani 1 1 d . . .
H17 H 0.0810 0.1569 0.5608 0.030 Uiso 1 1 calc R . .
C18 C 0.1491(6) 0.2635(2) 0.62178(11) 0.0212(8) Uani 1 1 d . . .
H18 H 0.2942 0.2290 0.6312 0.025 Uiso 1 1 calc R . .

loop_
_atom_site_aniso_label
_atom_site_aniso_U_11
_atom_site_aniso_U_22
_atom_site_aniso_U_33
_atom_site_aniso_U_23
_atom_site_aniso_U_13
_atom_site_aniso_U_12
Br1 0.0436(2) 0.03021(18) 0.02580(16) 0.00009(15) 0.00465(17) -0.00059(18)
O1 0.0197(14) 0.0307(12) 0.0317(12) 0.0009(10) -0.0011(12) -0.0058(12)
O2 0.0319(18) 0.0408(14) 0.0463(15) -0.0048(13) 0.0138(12) -0.0009(14)
O3 0.058(2) 0.0270(12) 0.0403(14) 0.0078(12) 0.0038(13) 0.0059(13)
N1 0.040(2) 0.0242(17) 0.0242(14) -0.0101(12) 0.0016(14) -0.0070(14)
C1 0.025(2) 0.0208(15) 0.0243(17) -0.0006(13) -0.0037(16) 0.0012(16)
C2 0.019(2) 0.0189(16) 0.0319(17) -0.0003(13) -0.0017(15) -0.0023(15)
C3 0.036(3) 0.0162(16) 0.0225(17) -0.0015(13) 0.0052(15) 0.0021(15)
C4 0.024(2) 0.0295(19) 0.0281(19) -0.0060(15) -0.0043(16) -0.0042(17)
C5 0.022(2) 0.0195(17) 0.0307(18) -0.0011(14) -0.0003(16) -0.0041(15)
C6 0.018(2) 0.0150(17) 0.0257(18) -0.0031(14) 0.0009(16) 0.0021(15)
C7 0.018(2) 0.0156(16) 0.030(2) 0.0016(14) -0.0045(16) 0.0024(15)
C8 0.025(2) 0.0181(16) 0.0263(18) 0.0007(15) -0.0022(15) 0.0021(16)
C9 0.019(2) 0.0218(17) 0.0223(17) -0.0046(14) -0.0017(15) -0.0002(14)
C10 0.026(2) 0.0299(19) 0.0216(16) -0.0031(15) 0.0036(15) -0.0011(15)
C11 0.021(2) 0.0216(16) 0.0225(17) -0.0016(14) 0.0008(15) 0.0017(15)
C12 0.012(2) 0.0189(15) 0.0223(17) 0.0033(14) 0.0017(14) -0.0030(14)
C13 0.024(2) 0.0144(16) 0.0168(14) 0.0050(12) 0.0062(15) -0.0009(17)
C14 0.026(2) 0.0153(16) 0.0220(18) 0.0021(13) 0.0011(15) 0.0010(15)
C15 0.021(2) 0.0214(18) 0.033(2) 0.0052(14) -0.0023(16) -0.0054(14)
C16 0.033(3) 0.029(2) 0.0229(18) -0.0013(16) -0.0050(16) -0.0131(18)
C17 0.029(2) 0.0211(16) 0.0253(16) -0.0067(14) 0.0064(16) -0.0026(16)
C18 0.0178(19) 0.0225(17) 0.0234(17) 0.0029(14) 0.0005(14) 0.0006(14)

loop_
_atom_type_symbol
_atom_type_description
_atom_type_scat_dispersion_real
_atom_type_scat_dispersion_imag
_atom_type_scat_source
C C 0.0033 0.0016 'International Tables Vol C Tables 4.2.6.8 and 6.1.1.4'
H H 0.0000 0.0000 'International Tables Vol C Tables 4.2.6.8 and 6.1.1.4'
N N 0.0061 0.0033 'International Tables Vol C Tables 4.2.6.8 and 6.1.1.4'
O O 0.0106 0.0060 'International Tables Vol C Tables 4.2.6.8 and 6.1.1.4'
Br Br -0.2901 2.4595 'International Tables Vol C Tables 4.2.6.8 and 6.1.1.4'

loop_
_geom_angle_atom_site_label_1
_geom_angle_atom_site_label_2
_geom_angle_atom_site_label_3
_geom_angle
_geom_angle_site_symmetry_1
_geom_angle_site_symmetry_3
_geom_angle_publ_flag
O2 N1 O3 123.3(3) . . ?
O2 N1 C10 119.1(3) . . ?
O3 N1 C10 117.5(3) . . ?
C2 C1 C6 120.5(3) . . ?
C2 C1 H1 119.8 . . ?
C6 C1 H1 119.8 . . ?
C3 C2 C1 119.3(3) . . ?
C3 C2 H2 120.4 . . ?
C1 C2 H2 120.4 . . ?
C4 C3 C2 122.3(3) . . ?
C4 C3 Br1 118.3(2) . . ?
C2 C3 Br1 119.4(2) . . ?
C3 C4 C5 117.5(3) . . ?
C3 C4 H4 121.3 . . ?
C5 C4 H4 121.3 . . ?
C6 C5 C4 121.9(3) . . ?
C6 C5 H5 119.0 . . ?
C4 C5 H5 119.0 . . ?
C5 C6 C1 118.5(3) . . ?
C5 C6 C7 118.1(3) . . ?
C1 C6 C7 123.5(3) . . ?
O1 C7 C6 120.3(3) . . ?
O1 C7 C8 121.4(3) . . ?
C6 C7 C8 118.3(3) . . ?
C7 C8 C9 112.8(3) . . ?
C7 C8 H8A 109.0 . . ?
C9 C8 H8A 109.0 . . ?
C7 C8 H8B 109.0 . . ?
C9 C8 H8B 109.0 . . ?
H8A C8 H8B 107.8 . . ?
C11 C9 C10 109.5(2) . . ?
C11 C9 C8 111.0(2) . . ?
C10 C9 C8 108.9(2) . . ?
C11 C9 H9 109.2 . . ?
C10 C9 H9 109.2 . . ?
C8 C9 H9 109.2 . . ?
N1 C10 C9 111.7(2) . . ?
N1 C10 H10A 109.3 . . ?
C9 C10 H10A 109.3 . . ?
N1 C10 H10B 109.3 . . ?
C9 C10 H10B 109.3 . . ?
H10A C10 H10B 107.9 . . ?
C12 C11 C9 124.8(3) . . ?
C12 C11 H11 117.6 . . ?
C9 C11 H11 117.6 . . ?
C11 C12 C13 126.4(3) . . ?
C11 C12 H12 116.8 . . ?
C13 C12 H12 116.8 . . ?
C14 C13 C18 118.0(3) . . ?
C14 C13 C12 122.1(3) . . ?
C18 C13 C12 120.0(3) . . ?
C15 C14 C13 121.3(3) . . ?
C15 C14 H14 119.3 . . ?
C13 C14 H14 119.3 . . ?
C14 C15 C16 119.6(3) . . ?
C14 C15 H15 120.2 . . ?
C16 C15 H15 120.2 . . ?
C17 C16 C15 119.6(3) . . ?
C17 C16 H16 120.2 . . ?
C15 C16 H16 120.2 . . ?
C18 C17 C16 120.2(3) . . ?
C18 C17 H17 119.9 . . ?
C16 C17 H17 119.9 . . ?
C17 C18 C13 121.3(3) . . ?
C17 C18 H18 119.4 . . ?
C13 C18 H18 119.4 . . ?

loop_
_geom_bond_atom_site_label_1
_geom_bond_atom_site_label_2
_geom_bond_distance
_geom_bond_site_symmetry_2
_geom_bond_publ_flag
Br1 C3 1.899(3) . ?
O1 C7 1.219(4) . ?
O2 N1 1.220(3) . ?
O3 N1 1.226(3) . ?
N1 C10 1.490(4) . ?
C1 C2 1.383(4) . ?
C1 C6 1.398(4) . ?
C1 H1 0.9300 . ?
C2 C3 1.381(4) . ?
C2 H2 0.9300 . ?
C3 C4 1.380(4) . ?
C4 C5 1.396(4) . ?
C4 H4 0.9300 . ?
C5 C6 1.390(4) . ?
C5 H5 0.9300 . ?
C6 C7 1.490(4) . ?
C7 C8 1.515(4) . ?
C8 C9 1.543(4) . ?
C8 H8A 0.9700 . ?
C8 H8B 0.9700 . ?
C9 C11 1.503(4) . ?
C9 C10 1.539(4) . ?
C9 H9 0.9800 . ?
C10 H10A 0.9700 . ?
C10 H10B 0.9700 . ?
C11 C12 1.321(4) . ?
C11 H11 0.9300 . ?
C12 C13 1.477(4) . ?
C12 H12 0.9300 . ?
C13 C14 1.391(4) . ?
C13 C18 1.393(4) . ?
C14 C15 1.389(4) . ?
C14 H14 0.9300 . ?
C15 C16 1.392(4) . ?
C15 H15 0.9300 . ?
C16 C17 1.385(4) . ?
C16 H16 0.9300 . ?
C17 C18 1.382(4) . ?
C17 H17 0.9300 . ?
C18 H18 0.9300 . ?

loop_
_geom_torsion_atom_site_label_1
_geom_torsion_atom_site_label_2
_geom_torsion_atom_site_label_3
_geom_torsion_atom_site_label_4
_geom_torsion
_geom_torsion_site_symmetry_1
_geom_torsion_site_symmetry_2
_geom_torsion_site_symmetry_3
_geom_torsion_site_symmetry_4
_geom_torsion_publ_flag
C6 C1 C2 C3 -0.3(4) . . . . ?
C1 C2 C3 C4 2.1(5) . . . . ?
C1 C2 C3 Br1 -176.1(2) . . . . ?
C2 C3 C4 C5 -1.8(4) . . . . ?
Br1 C3 C4 C5 176.5(2) . . . . ?
C3 C4 C5 C6 -0.3(4) . . . . ?
C4 C5 C6 C1 2.0(4) . . . . ?
C4 C5 C6 C7 -178.0(3) . . . . ?
C2 C1 C6 C5 -1.7(4) . . . . ?
C2 C1 C6 C7 178.3(3) . . . . ?
C5 C6 C7 O1 7.6(4) . . . . ?
C1 C6 C7 O1 -172.4(3) . . . . ?
C5 C6 C7 C8 -173.5(3) . . . . ?
C1 C6 C7 C8 6.5(4) . . . . ?
O1 C7 C8 C9 -6.4(4) . . . . ?
C6 C7 C8 C9 174.7(2) . . . . ?
C7 C8 C9 C11 168.7(3) . . . . ?
C7 C8 C9 C10 -70.8(3) . . . . ?
O2 N1 C10 C9 -43.7(4) . . . . ?
O3 N1 C10 C9 138.5(3) . . . . ?
C11 C9 C10 N1 -72.1(3) . . . . ?
C8 C9 C10 N1 166.4(3) . . . . ?
C10 C9 C11 C12 119.0(3) . . . . ?
C8 C9 C11 C12 -120.8(3) . . . . ?
C9 C11 C12 C13 179.7(3) . . . . ?
C11 C12 C13 C14 21.1(4) . . . . ?
C11 C12 C13 C18 -157.7(3) . . . . ?
C18 C13 C14 C15 -0.4(4) . . . . ?
C12 C13 C14 C15 -179.2(3) . . . . ?
C13 C14 C15 C16 0.3(4) . . . . ?
C14 C15 C16 C17 -0.2(4) . . . . ?
C15 C16 C17 C18 0.1(4) . . . . ?
C16 C17 C18 C13 -0.2(4) . . . . ?
C14 C13 C18 C17 0.4(4) . . . . ?
C12 C13 C18 C17 179.2(3) . . . . ?
